data_7006895
loop_
_publ_author_name
'Moberg, Viktor'
'Homanen, Pertti'
'Selva, Simona'
'Persson, Roger'
'Haukka, Matti'
'Pakkanen, Tapani A.'
'Monari, Magda'
'Nordlander, Ebbe'

_publ_section_title
;
 Synthesis, characterization and reactivity of tetranuclear ruthenium
 hydrido clusters containing chiral phosphine ligands.
;
_journal_issue 1
_journal_name_full 'Dalton transactions (Cambridge, England : 2003)'
_journal_page_first 279
_journal_page_last 288
_journal_paper_doi 10.1039/b515273a
_journal_year 2006
_chemical_formula_sum 'C33 H33 O11 P Ru4'
_chemical_formula_weight 1040.84
_chemical_name_systematic
;
?
;
_space_group_IT_number 19
_symmetry_cell_setting orthorhombic
_symmetry_space_group_name_Hall 'P 2ac 2ab'
_symmetry_space_group_name_H-M 'P 21 21 21'
_atom_sites_solution_hydrogens geom
_atom_sites_solution_primary direct
_atom_sites_solution_secondary difmap
_audit_creation_method SHELXL-97
_cell_angle_alpha 90.00
_cell_angle_beta 90.00
_cell_angle_gamma 90.00
_cell_formula_units_Z 4
_cell_length_a 9.30740(10)
_cell_length_b 17.7513(3)
_cell_length_c 22.3268(3)
_cell_measurement_temperature 120(2)
_cell_volume 3688.80(9)
_computing_cell_refinement 'Denzo/Scalepack (Otwinowski & Minor, 1997)'
_computing_data_collection 'Collect (Nonius, 1999)'
_computing_data_reduction 'Denzo/Scalepack (Otwinowski & Minor, 1997)'
_computing_molecular_graphics 'SHELXTL v.5.1 (Bruker Axs, 1998)'
_computing_publication_material 'SHELXL-97 (Sheldrick, 1997)'
_computing_structure_refinement 'SHELXL-97 (Sheldrick, 1997)'
_computing_structure_solution 'SIR97 (Altomare et al. 1997)'
_diffrn_ambient_temperature 120(2)
_diffrn_measured_fraction_theta_full 0.993
_diffrn_measured_fraction_theta_max 0.993
_diffrn_measurement_device_type 'Nonius Kappa CCD diffractometer'
_diffrn_radiation_monochromator graphite
_diffrn_radiation_source 'fine-focus sealed tube'
_diffrn_radiation_type MoK\a
_diffrn_radiation_wavelength 0.71073
_diffrn_reflns_av_R_equivalents 0.0408
_diffrn_reflns_av_sigmaI/netI 0.0369
_diffrn_reflns_limit_h_max 11
_diffrn_reflns_limit_h_min -11
_diffrn_reflns_limit_k_max 23
_diffrn_reflns_limit_k_min -23
_diffrn_reflns_limit_l_max 28
_diffrn_reflns_limit_l_min -28
_diffrn_reflns_number 41845
_diffrn_reflns_theta_full 27.49
_diffrn_reflns_theta_max 27.49
_diffrn_reflns_theta_min 2.85
_exptl_absorpt_coefficient_mu 1.705
_exptl_absorpt_correction_type empirical
_exptl_crystal_colour 'dark red'
_exptl_crystal_density_diffrn 1.874
_exptl_crystal_density_method 'not measured'
_exptl_crystal_description block
_exptl_crystal_F_000 2040
_exptl_crystal_size_max 0.4
_exptl_crystal_size_mid 0.2
_exptl_crystal_size_min 0.1
_refine_diff_density_max 0.360
_refine_diff_density_min -0.617
_refine_diff_density_rms 0.077
_refine_ls_abs_structure_details 'Flack H D (1983), Acta Cryst. A39, 876-881'
_refine_ls_abs_structure_Flack -0.033(19)
_refine_ls_extinction_method none
_refine_ls_goodness_of_fit_ref 1.072
_refine_ls_hydrogen_treatment mixed
_refine_ls_matrix_type full
_refine_ls_number_parameters 461
_refine_ls_number_reflns 8385
_refine_ls_number_restraints 0
_refine_ls_restrained_S_all 1.072
_refine_ls_R_factor_all 0.0263
_refine_ls_R_factor_gt 0.0226
_refine_ls_shift/su_max 0.002
_refine_ls_shift/su_mean 0.000
_refine_ls_structure_factor_coef Fsqd
_refine_ls_weighting_details 'calc w=1/[\s^2^(Fo^2^)+(0.0139P)^2^+0.5566P] where P=(Fo^2^+2Fc^2^)/3'
_refine_ls_weighting_scheme calc
_refine_ls_wR_factor_gt 0.0427
_refine_ls_wR_factor_ref 0.0436
_reflns_number_gt 7859
_reflns_number_total 8385
_reflns_threshold_expression >2sigma(I)
_cod_data_source_file b515273a.txt
_cod_data_source_block H4Ru4(CO)11(NMDPP)_(1)
_cod_depositor_comments
;
The following automatic conversions were performed:
'_symmetry_cell_setting' value 'Orthorhombic' changed to 'orthorhombic'
according to '/home/saulius/struct/CIF-dictionaries/cif_core.dic'
dictionary named 'cif_core.dic' version 2.4.1 from 2010-06-29.

Automatic conversion script
Id: cif_fix_enum 1527 2010-12-29 10:47:43Z saulius 
;
_cod_original_sg_symbol_H-M P2(1)2(1)2(1)
_cod_database_code 7006895

loop_
_symmetry_equiv_pos_as_xyz
'x, y, z'
'-x+1/2, -y, z+1/2'
'-x, y+1/2, -z+1/2'
'x+1/2, -y+1/2, -z'

loop_
_atom_site_label
_atom_site_type_symbol
_atom_site_fract_x
_atom_site_fract_y
_atom_site_fract_z
_atom_site_U_iso_or_equiv
_atom_site_adp_type
_atom_site_occupancy
_atom_site_symmetry_multiplicity
_atom_site_calc_flag
_atom_site_refinement_flags
_atom_site_disorder_assembly
_atom_site_disorder_group
Ru1 Ru 0.17135(2) 0.388253(12) 0.764991(10) 0.01439(5) Uani 1 1 d . . .
Ru2 Ru 0.15310(2) 0.247931(12) 0.836980(10) 0.01629(5) Uani 1 1 d . . .
Ru3 Ru 0.20785(2) 0.381784(13) 0.897133(10) 0.01811(5) Uani 1 1 d . . .
Ru4 Ru 0.42993(2) 0.323942(12) 0.827475(11) 0.01694(5) Uani 1 1 d . . .
P1 P 0.20004(7) 0.35796(4) 0.66223(3) 0.01413(14) Uani 1 1 d . . .
O1 O -0.1483(2) 0.41580(13) 0.74800(10) 0.0313(5) Uani 1 1 d . . .
O2 O 0.2561(3) 0.55356(12) 0.76461(11) 0.0362(6) Uani 1 1 d . . .
O3 O 0.1142(3) 0.09686(12) 0.77245(11) 0.0388(6) Uani 1 1 d . . .
O4 O -0.1659(2) 0.26303(16) 0.86208(11) 0.0456(6) Uani 1 1 d . . .
O5 O 0.2246(3) 0.17828(12) 0.95789(10) 0.0328(5) Uani 1 1 d . . .
O6 O -0.0943(3) 0.40360(16) 0.94790(11) 0.0479(7) Uani 1 1 d . . .
O7 O 0.3458(2) 0.32832(11) 1.01335(9) 0.0278(5) Uani 1 1 d . . .
O8 O 0.2983(3) 0.54495(12) 0.91354(12) 0.0423(6) Uani 1 1 d . . .
O9 O 0.5601(2) 0.24224(14) 0.93430(10) 0.0348(5) Uani 1 1 d . . .
O11 O 0.5871(3) 0.47041(14) 0.85350(13) 0.0543(8) Uani 1 1 d . . .
O10 O 0.6479(2) 0.25805(14) 0.73862(10) 0.0396(6) Uani 1 1 d . . .
C1 C -0.0271(3) 0.40686(16) 0.75377(13) 0.0218(7) Uani 1 1 d . . .
C2 C 0.2263(3) 0.49122(17) 0.76175(14) 0.0228(6) Uani 1 1 d . . .
C3 C 0.1317(3) 0.15410(17) 0.79298(14) 0.0256(7) Uani 1 1 d . . .
C4 C -0.0455(3) 0.25786(18) 0.85432(14) 0.0281(7) Uani 1 1 d . . .
C5 C 0.1973(3) 0.20635(15) 0.91325(14) 0.0217(7) Uani 1 1 d . . .
C6 C 0.0196(3) 0.3938(2) 0.93028(14) 0.0305(8) Uani 1 1 d . . .
C7 C 0.2947(3) 0.34637(15) 0.96931(14) 0.0213(6) Uani 1 1 d . . .
C8 C 0.2695(3) 0.48272(18) 0.90836(14) 0.0265(7) Uani 1 1 d . . .
C9 C 0.5108(3) 0.27448(18) 0.89526(15) 0.0244(7) Uani 1 1 d . . .
C11 C 0.5262(3) 0.41544(19) 0.84376(15) 0.0303(8) Uani 1 1 d . . .
C10 C 0.5645(3) 0.28136(17) 0.77093(14) 0.0241(7) Uani 1 1 d . . .
C12 C 0.1370(3) 0.26181(15) 0.64801(12) 0.0157(6) Uani 1 1 d . . .
C13 C 0.2284(3) 0.20036(16) 0.64336(14) 0.0229(7) Uani 1 1 d . . .
H13 H 0.3291 0.2082 0.6463 0.028 Uiso 1 1 calc R . .
C14 C 0.1772(3) 0.12814(16) 0.63456(14) 0.0268(7) Uani 1 1 d . . .
H14 H 0.2422 0.0872 0.6306 0.032 Uiso 1 1 calc R . .
C15 C 0.0298(3) 0.11577(17) 0.63155(14) 0.0259(7) Uani 1 1 d . . .
H15 H -0.0065 0.0664 0.6251 0.031 Uiso 1 1 calc R . .
C16 C -0.0630(3) 0.17551(17) 0.63806(14) 0.0271(7) Uani 1 1 d . . .
H16 H -0.1637 0.1669 0.6372 0.032 Uiso 1 1 calc R . .
C17 C -0.0115(3) 0.24795(16) 0.64581(13) 0.0214(6) Uani 1 1 d . . .
H17 H -0.0771 0.2887 0.6497 0.026 Uiso 1 1 calc R . .
C18 C 0.0920(3) 0.41517(15) 0.61072(13) 0.0167(6) Uani 1 1 d . . .
C19 C 0.0529(3) 0.48821(16) 0.62631(13) 0.0222(7) Uani 1 1 d . . .
H19 H 0.0748 0.5066 0.6652 0.027 Uiso 1 1 calc R . .
C20 C -0.0179(3) 0.53478(17) 0.58585(14) 0.0259(7) Uani 1 1 d . . .
H20 H -0.0420 0.5849 0.5969 0.031 Uiso 1 1 calc R . .
C21 C -0.0532(3) 0.50841(17) 0.52981(13) 0.0242(7) Uani 1 1 d . . .
H21 H -0.1014 0.5402 0.5021 0.029 Uiso 1 1 calc R . .
C22 C -0.0180(3) 0.43506(17) 0.51409(13) 0.0207(6) Uani 1 1 d . . .
H22 H -0.0436 0.4164 0.4757 0.025 Uiso 1 1 calc R . .
C23 C 0.0539(3) 0.38910(16) 0.55394(12) 0.0175(6) Uani 1 1 d . . .
H23 H 0.0778 0.3391 0.5426 0.021 Uiso 1 1 calc R . .
C24 C 0.3853(3) 0.35639(16) 0.63029(13) 0.0180(6) Uani 1 1 d . . .
H24 H 0.4316 0.3124 0.6505 0.022 Uiso 1 1 calc R . .
C29 C 0.4852(3) 0.42311(16) 0.64606(13) 0.0202(6) Uani 1 1 d . . .
H29 H 0.4980 0.4201 0.6905 0.024 Uiso 1 1 calc R . .
C28 C 0.6358(3) 0.40646(19) 0.61989(14) 0.0293(8) Uani 1 1 d . . .
H28A H 0.6951 0.4525 0.6236 0.035 Uiso 1 1 calc R . .
H28B H 0.6816 0.3668 0.6446 0.035 Uiso 1 1 calc R . .
C27 C 0.6380(3) 0.3809(2) 0.55402(15) 0.0350(8) Uani 1 1 d . . .
H27A H 0.6094 0.4237 0.5282 0.042 Uiso 1 1 calc R . .
H27B H 0.7373 0.3665 0.5430 0.042 Uiso 1 1 calc R . .
C26 C 0.5391(3) 0.3152(2) 0.54214(14) 0.0286(7) Uani 1 1 d . . .
H26 H 0.5347 0.3079 0.4978 0.034 Uiso 1 1 calc R . .
C25 C 0.3866(3) 0.33457(17) 0.56362(13) 0.0209(6) Uani 1 1 d . . .
H25A H 0.3230 0.2905 0.5573 0.025 Uiso 1 1 calc R . .
H25B H 0.3484 0.3769 0.5396 0.025 Uiso 1 1 calc R . .
C30 C 0.4289(4) 0.50410(16) 0.63431(14) 0.0268(7) Uani 1 1 d . . .
H30 H 0.3315 0.5066 0.6532 0.032 Uiso 1 1 calc R . .
C31 C 0.5216(4) 0.56147(19) 0.6677(2) 0.0447(9) Uani 1 1 d . . .
H31A H 0.6129 0.5681 0.6465 0.067 Uiso 1 1 calc R . .
H31B H 0.5404 0.5433 0.7084 0.067 Uiso 1 1 calc R . .
H31C H 0.4710 0.6098 0.6697 0.067 Uiso 1 1 calc R . .
C32 C 0.4089(4) 0.5288(2) 0.56961(17) 0.0424(9) Uani 1 1 d . . .
H32A H 0.3684 0.5798 0.5687 0.064 Uiso 1 1 calc R . .
H32B H 0.3434 0.4940 0.5493 0.064 Uiso 1 1 calc R . .
H32C H 0.5021 0.5287 0.5492 0.064 Uiso 1 1 calc R . .
C33 C 0.5952(3) 0.2420(2) 0.56962(15) 0.0342(8) Uani 1 1 d . . .
H33A H 0.6866 0.2284 0.5507 0.051 Uiso 1 1 calc R . .
H33B H 0.5250 0.2017 0.5630 0.051 Uiso 1 1 calc R . .
H33C H 0.6098 0.2490 0.6127 0.051 Uiso 1 1 calc R . .
H112 H 0.134(3) 0.2983(16) 0.7750(13) 0.022(8) Uiso 1 1 d . . .
H113 H 0.112(3) 0.4181(18) 0.8333(18) 0.045(10) Uiso 1 1 d . . .
H114 H 0.350(3) 0.3664(17) 0.7651(14) 0.030(8) Uiso 1 1 d . . .
H124 H 0.318(4) 0.250(2) 0.8145(17) 0.060(12) Uiso 1 1 d . . .

loop_
_atom_site_aniso_label
_atom_site_aniso_U_11
_atom_site_aniso_U_22
_atom_site_aniso_U_33
_atom_site_aniso_U_23
_atom_site_aniso_U_13
_atom_site_aniso_U_12
Ru1 0.01518(11) 0.01396(10) 0.01403(11) 0.00034(9) -0.00035(8) 0.00000(10)
Ru2 0.01609(10) 0.01659(10) 0.01618(11) 0.00246(10) -0.00152(9) -0.00275(10)
Ru3 0.01869(11) 0.02054(11) 0.01511(12) -0.00151(10) -0.00076(9) -0.00002(10)
Ru4 0.01322(11) 0.01884(11) 0.01875(12) 0.00128(10) -0.00140(9) -0.00057(9)
P1 0.0139(3) 0.0131(3) 0.0153(4) 0.0002(3) -0.0005(3) 0.0005(3)
O1 0.0183(11) 0.0430(13) 0.0325(13) 0.0040(10) -0.0004(10) 0.0042(11)
O2 0.0564(16) 0.0177(11) 0.0344(14) -0.0033(10) 0.0004(12) -0.0060(11)
O3 0.0648(17) 0.0234(12) 0.0281(14) -0.0013(10) -0.0045(12) -0.0132(11)
O4 0.0177(12) 0.0762(18) 0.0429(15) 0.0132(13) 0.0015(11) -0.0016(14)
O5 0.0476(14) 0.0274(11) 0.0235(12) 0.0091(10) -0.0125(10) -0.0095(11)
O6 0.0291(13) 0.080(2) 0.0347(15) -0.0122(13) 0.0085(11) 0.0063(14)
O7 0.0344(12) 0.0294(11) 0.0197(12) 0.0012(9) -0.0051(10) 0.0033(11)
O8 0.0553(16) 0.0213(12) 0.0503(16) -0.0015(11) -0.0237(13) 0.0031(12)
O9 0.0288(12) 0.0495(14) 0.0261(13) 0.0100(11) -0.0044(10) 0.0104(12)
O11 0.0487(16) 0.0423(15) 0.072(2) -0.0102(14) -0.0032(14) -0.0226(14)
O10 0.0328(13) 0.0549(15) 0.0312(13) -0.0023(12) 0.0068(11) 0.0129(13)
C1 0.0278(17) 0.0208(15) 0.0168(16) 0.0002(12) 0.0026(12) -0.0010(13)
C2 0.0263(16) 0.0238(16) 0.0184(16) -0.0009(13) -0.0004(13) 0.0055(14)
C3 0.0356(18) 0.0229(16) 0.0182(16) 0.0073(13) -0.0016(13) -0.0045(15)
C4 0.0282(18) 0.0351(18) 0.0211(16) 0.0064(14) -0.0031(13) -0.0036(16)
C5 0.0249(16) 0.0137(13) 0.0265(18) 0.0007(12) -0.0020(13) -0.0093(12)
C6 0.0307(18) 0.042(2) 0.0191(17) -0.0044(15) -0.0057(13) 0.0048(16)
C7 0.0224(15) 0.0164(14) 0.0251(17) -0.0044(12) 0.0005(13) -0.0019(13)
C8 0.0309(17) 0.0269(17) 0.0216(17) 0.0006(14) -0.0090(14) 0.0046(15)
C9 0.0141(14) 0.0305(17) 0.0286(18) -0.0035(14) 0.0037(14) -0.0015(13)
C11 0.0235(16) 0.0355(18) 0.032(2) -0.0008(15) -0.0021(14) -0.0074(15)
C10 0.0187(15) 0.0278(16) 0.0258(18) 0.0019(13) -0.0029(14) 0.0031(14)
C12 0.0184(14) 0.0153(13) 0.0135(14) 0.0005(11) -0.0003(10) 0.0015(12)
C13 0.0186(14) 0.0210(15) 0.0291(17) 0.0010(13) 0.0004(13) 0.0006(13)
C14 0.0320(17) 0.0150(14) 0.0332(18) -0.0036(12) 0.0014(14) 0.0078(14)
C15 0.0341(17) 0.0153(14) 0.0283(17) 0.0007(13) -0.0076(13) -0.0073(15)
C16 0.0221(15) 0.0242(16) 0.0350(19) 0.0029(14) -0.0084(14) -0.0068(15)
C17 0.0194(14) 0.0165(14) 0.0284(16) 0.0009(13) -0.0007(12) -0.0004(13)
C18 0.0138(13) 0.0172(13) 0.0192(15) 0.0017(11) 0.0024(11) -0.0016(11)
C19 0.0262(16) 0.0208(15) 0.0196(16) 0.0022(12) -0.0017(13) 0.0038(14)
C20 0.0326(17) 0.0203(15) 0.0246(18) 0.0024(13) -0.0005(13) 0.0056(14)
C21 0.0256(16) 0.0260(16) 0.0211(17) 0.0104(13) 0.0004(13) 0.0053(14)
C22 0.0176(14) 0.0276(16) 0.0169(16) 0.0044(13) -0.0023(12) -0.0019(13)
C23 0.0178(14) 0.0182(13) 0.0166(14) -0.0002(12) 0.0021(11) -0.0013(13)
C24 0.0146(14) 0.0213(14) 0.0182(15) 0.0007(12) 0.0015(11) 0.0002(12)
C29 0.0190(15) 0.0233(15) 0.0183(15) 0.0062(12) -0.0006(12) -0.0078(12)
C28 0.0187(15) 0.0417(19) 0.0276(18) 0.0046(14) -0.0022(13) -0.0094(15)
C27 0.0169(15) 0.056(2) 0.0320(19) 0.0004(17) 0.0072(13) -0.0021(17)
C26 0.0208(16) 0.048(2) 0.0168(16) -0.0024(15) 0.0045(12) 0.0048(16)
C25 0.0153(14) 0.0306(16) 0.0168(15) 0.0006(12) -0.0007(11) -0.0022(13)
C30 0.0311(17) 0.0197(15) 0.0295(18) 0.0048(13) -0.0020(15) -0.0086(14)
C31 0.046(2) 0.0289(18) 0.060(3) 0.0002(19) -0.004(2) -0.0162(16)
C32 0.056(2) 0.036(2) 0.035(2) 0.0143(16) 0.0008(18) -0.0026(19)
C33 0.0261(17) 0.050(2) 0.0265(18) -0.0114(16) 0.0024(14) 0.0143(17)

loop_
_atom_type_symbol
_atom_type_description
_atom_type_scat_dispersion_real
_atom_type_scat_dispersion_imag
_atom_type_scat_source
C C 0.0033 0.0016 'International Tables Vol C Tables 4.2.6.8 and 6.1.1.4'
H H 0.0000 0.0000 'International Tables Vol C Tables 4.2.6.8 and 6.1.1.4'
O O 0.0106 0.0060 'International Tables Vol C Tables 4.2.6.8 and 6.1.1.4'
P P 0.1023 0.0942 'International Tables Vol C Tables 4.2.6.8 and 6.1.1.4'
Ru Ru -1.2594 0.8363 'International Tables Vol C Tables 4.2.6.8 and 6.1.1.4'

loop_
_geom_angle_atom_site_label_1
_geom_angle_atom_site_label_2
_geom_angle_atom_site_label_3
_geom_angle
_geom_angle_site_symmetry_1
_geom_angle_site_symmetry_3
_geom_angle_publ_flag
C1 Ru1 C2 95.14(12) . . ?
C1 Ru1 P1 91.23(9) . . ?
C2 Ru1 P1 98.68(9) . . ?
C1 Ru1 Ru2 99.33(9) . . ?
C2 Ru1 Ru2 147.50(9) . . ?
P1 Ru1 Ru2 109.873(18) . . ?
C1 Ru1 Ru3 104.46(9) . . ?
C2 Ru1 Ru3 92.54(9) . . ?
P1 Ru1 Ru3 159.841(19) . . ?
Ru2 Ru1 Ru3 55.722(7) . . ?
C1 Ru1 Ru4 155.31(9) . . ?
C2 Ru1 Ru4 99.66(9) . . ?
P1 Ru1 Ru4 105.823(18) . . ?
Ru2 Ru1 Ru4 58.411(7) . . ?
Ru3 Ru1 Ru4 55.478(7) . . ?
C1 Ru1 H112 89.0(10) . . ?
C2 Ru1 H112 173.4(10) . . ?
P1 Ru1 H112 86.3(10) . . ?
Ru2 Ru1 H112 26.1(10) . . ?
Ru3 Ru1 H112 81.5(10) . . ?
Ru4 Ru1 H112 74.7(10) . . ?
C1 Ru1 H113 75.4(11) . . ?
C2 Ru1 H113 79.8(11) . . ?
P1 Ru1 H113 166.2(11) . . ?
Ru2 Ru1 H113 76.0(11) . . ?
Ru3 Ru1 H113 33.1(11) . . ?
Ru4 Ru1 H113 87.9(11) . . ?
H112 Ru1 H113 96.4(15) . . ?
C1 Ru1 H114 171.9(10) . . ?
C2 Ru1 H114 87.6(10) . . ?
P1 Ru1 H114 80.8(10) . . ?
Ru2 Ru1 H114 82.2(10) . . ?
Ru3 Ru1 H114 83.1(10) . . ?
Ru4 Ru1 H114 30.0(10) . . ?
H112 Ru1 H114 89.0(14) . . ?
H113 Ru1 H114 112.7(15) . . ?
C4 Ru2 C5 93.67(13) . . ?
C4 Ru2 C3 94.75(14) . . ?
C5 Ru2 C3 98.17(12) . . ?
C4 Ru2 Ru3 90.03(10) . . ?
C5 Ru2 Ru3 81.91(8) . . ?
C3 Ru2 Ru3 175.19(10) . . ?
C4 Ru2 Ru4 146.40(10) . . ?
C5 Ru2 Ru4 93.08(8) . . ?
C3 Ru2 Ru4 116.76(10) . . ?
Ru3 Ru2 Ru4 58.471(8) . . ?
C4 Ru2 Ru1 95.07(9) . . ?
C5 Ru2 Ru1 142.96(8) . . ?
C3 Ru2 Ru1 116.81(9) . . ?
Ru3 Ru2 Ru1 62.188(8) . . ?
Ru4 Ru2 Ru1 61.439(7) . . ?
C4 Ru2 H112 91.0(10) . . ?
C5 Ru2 H112 168.7(10) . . ?
C3 Ru2 H112 91.7(10) . . ?
Ru3 Ru2 H112 87.8(10) . . ?
Ru4 Ru2 H112 77.4(10) . . ?
Ru1 Ru2 H112 26.0(10) . . ?
C4 Ru2 H124 170.8(13) . . ?
C5 Ru2 H124 94.7(14) . . ?
C3 Ru2 H124 87.8(13) . . ?
Ru3 Ru2 H124 87.4(13) . . ?
Ru4 Ru2 H124 29.1(13) . . ?
Ru1 Ru2 H124 75.9(13) . . ?
H112 Ru2 H124 80.0(16) . . ?
C8 Ru3 C7 94.09(12) . . ?
C8 Ru3 C6 96.92(14) . . ?
C7 Ru3 C6 95.63(13) . . ?
C8 Ru3 Ru2 158.01(10) . . ?
C7 Ru3 Ru2 101.78(8) . . ?
C6 Ru3 Ru2 96.56(10) . . ?
C8 Ru3 Ru4 101.39(10) . . ?
C7 Ru3 Ru4 92.04(9) . . ?
C6 Ru3 Ru4 159.57(10) . . ?
Ru2 Ru3 Ru4 63.274(8) . . ?
C8 Ru3 Ru1 97.42(9) . . ?
C7 Ru3 Ru1 154.02(9) . . ?
C6 Ru3 Ru1 105.95(9) . . ?
Ru2 Ru3 Ru1 62.090(8) . . ?
Ru4 Ru3 Ru1 62.896(8) . . ?
C8 Ru3 H113 85.2(10) . . ?
C7 Ru3 H113 174.6(11) . . ?
C6 Ru3 H113 79.2(11) . . ?
Ru2 Ru3 H113 80.3(10) . . ?
Ru4 Ru3 H113 93.3(11) . . ?
Ru1 Ru3 H113 31.1(11) . . ?
C11 Ru4 C9 93.21(14) . . ?
C11 Ru4 C10 98.90(14) . . ?
C9 Ru4 C10 94.75(12) . . ?
C11 Ru4 Ru3 85.84(10) . . ?
C9 Ru4 Ru3 91.11(9) . . ?
C10 Ru4 Ru3 172.22(9) . . ?
C11 Ru4 Ru2 143.35(10) . . ?
C9 Ru4 Ru2 94.47(9) . . ?
C10 Ru4 Ru2 116.05(9) . . ?
Ru3 Ru4 Ru2 58.254(8) . . ?
C11 Ru4 Ru1 98.18(10) . . ?
C9 Ru4 Ru1 149.30(9) . . ?
C10 Ru4 Ru1 111.35(9) . . ?
Ru3 Ru4 Ru1 61.626(7) . . ?
Ru2 Ru4 Ru1 60.150(7) . . ?
C11 Ru4 H114 89.2(10) . . ?
C9 Ru4 H114 177.5(10) . . ?
C10 Ru4 H114 85.7(10) . . ?
Ru3 Ru4 H114 88.2(10) . . ?
Ru2 Ru4 H114 83.1(10) . . ?
Ru1 Ru4 H114 29.1(10) . . ?
C11 Ru4 H124 170.5(12) . . ?
C9 Ru4 H124 91.3(13) . . ?
C10 Ru4 H124 89.1(13) . . ?
Ru3 Ru4 H124 85.7(13) . . ?
Ru2 Ru4 H124 27.6(13) . . ?
Ru1 Ru4 H124 73.9(12) . . ?
H114 Ru4 H124 86.2(16) . . ?
C12 P1 C18 103.38(12) . . ?
C12 P1 C24 102.46(12) . . ?
C18 P1 C24 105.98(13) . . ?
C12 P1 Ru1 110.04(9) . . ?
C18 P1 Ru1 114.79(9) . . ?
C24 P1 Ru1 118.50(9) . . ?
O1 C1 Ru1 177.6(3) . . ?
O2 C2 Ru1 174.4(3) . . ?
O3 C3 Ru2 173.3(3) . . ?
O4 C4 Ru2 176.9(3) . . ?
O5 C5 Ru2 176.9(3) . . ?
O6 C6 Ru3 176.6(3) . . ?
O7 C7 Ru3 177.0(3) . . ?
O8 C8 Ru3 175.6(3) . . ?
O9 C9 Ru4 177.1(3) . . ?
O11 C11 Ru4 178.7(3) . . ?
O10 C10 Ru4 177.2(3) . . ?
C13 C12 C17 117.6(3) . . ?
C13 C12 P1 123.3(2) . . ?
C17 C12 P1 119.0(2) . . ?
C14 C13 C12 121.9(3) . . ?
C14 C13 H13 119.0 . . ?
C12 C13 H13 119.0 . . ?
C13 C14 C15 119.6(3) . . ?
C13 C14 H14 120.2 . . ?
C15 C14 H14 120.2 . . ?
C16 C15 C14 119.5(3) . . ?
C16 C15 H15 120.3 . . ?
C14 C15 H15 120.3 . . ?
C15 C16 C17 120.8(3) . . ?
C15 C16 H16 119.6 . . ?
C17 C16 H16 119.6 . . ?
C16 C17 C12 120.5(3) . . ?
C16 C17 H17 119.7 . . ?
C12 C17 H17 119.7 . . ?
C19 C18 C23 118.0(3) . . ?
C19 C18 P1 120.2(2) . . ?
C23 C18 P1 121.7(2) . . ?
C20 C19 C18 121.1(3) . . ?
C20 C19 H19 119.5 . . ?
C18 C19 H19 119.5 . . ?
C21 C20 C19 120.1(3) . . ?
C21 C20 H20 119.9 . . ?
C19 C20 H20 119.9 . . ?
C20 C21 C22 119.5(3) . . ?
C20 C21 H21 120.2 . . ?
C22 C21 H21 120.2 . . ?
C23 C22 C21 120.4(3) . . ?
C23 C22 H22 119.8 . . ?
C21 C22 H22 119.8 . . ?
C22 C23 C18 120.9(3) . . ?
C22 C23 H23 119.6 . . ?
C18 C23 H23 119.6 . . ?
C25 C24 C29 114.1(2) . . ?
C25 C24 P1 112.37(19) . . ?
C29 C24 P1 117.21(19) . . ?
C25 C24 H24 103.7 . . ?
C29 C24 H24 103.7 . . ?
P1 C24 H24 103.7 . . ?
C24 C29 C28 108.2(2) . . ?
C24 C29 C30 117.9(2) . . ?
C28 C29 C30 114.8(2) . . ?
C24 C29 H29 104.9 . . ?
C28 C29 H29 104.9 . . ?
C30 C29 H29 104.9 . . ?
C27 C28 C29 115.4(2) . . ?
C27 C28 H28A 108.4 . . ?
C29 C28 H28A 108.4 . . ?
C27 C28 H28B 108.4 . . ?
C29 C28 H28B 108.4 . . ?
H28A C28 H28B 107.5 . . ?
C26 C27 C28 112.8(3) . . ?
C26 C27 H27A 109.0 . . ?
C28 C27 H27A 109.0 . . ?
C26 C27 H27B 109.0 . . ?
C28 C27 H27B 109.0 . . ?
H27A C27 H27B 107.8 . . ?
C27 C26 C33 112.2(3) . . ?
C27 C26 C25 109.6(3) . . ?
C33 C26 C25 112.3(3) . . ?
C27 C26 H26 107.5 . . ?
C33 C26 H26 107.5 . . ?
C25 C26 H26 107.5 . . ?
C26 C25 C24 111.4(2) . . ?
C26 C25 H25A 109.3 . . ?
C24 C25 H25A 109.3 . . ?
C26 C25 H25B 109.3 . . ?
C24 C25 H25B 109.3 . . ?
H25A C25 H25B 108.0 . . ?
C32 C30 C31 109.9(3) . . ?
C32 C30 C29 118.0(3) . . ?
C31 C30 C29 110.1(3) . . ?
C32 C30 H30 106.0 . . ?
C31 C30 H30 106.0 . . ?
C29 C30 H30 106.0 . . ?
C30 C31 H31A 109.5 . . ?
C30 C31 H31B 109.5 . . ?
H31A C31 H31B 109.5 . . ?
C30 C31 H31C 109.5 . . ?
H31A C31 H31C 109.5 . . ?
H31B C31 H31C 109.5 . . ?
C30 C32 H32A 109.5 . . ?
C30 C32 H32B 109.5 . . ?
H32A C32 H32B 109.5 . . ?
C30 C32 H32C 109.5 . . ?
H32A C32 H32C 109.5 . . ?
H32B C32 H32C 109.5 . . ?
C26 C33 H33A 109.5 . . ?
C26 C33 H33B 109.5 . . ?
H33A C33 H33B 109.5 . . ?
C26 C33 H33C 109.5 . . ?
H33A C33 H33C 109.5 . . ?
H33B C33 H33C 109.5 . . ?

loop_
_geom_bond_atom_site_label_1
_geom_bond_atom_site_label_2
_geom_bond_distance
_geom_bond_site_symmetry_2
_geom_bond_publ_flag
Ru1 C1 1.893(3) . ?
Ru1 C2 1.899(3) . ?
Ru1 P1 2.3716(8) . ?
Ru1 Ru2 2.9693(3) . ?
Ru1 Ru3 2.9720(3) . ?
Ru1 Ru4 3.0069(3) . ?
Ru1 H112 1.65(3) . ?
Ru1 H113 1.71(4) . ?
Ru1 H114 1.70(3) . ?
Ru2 C4 1.897(3) . ?
Ru2 C5 1.901(3) . ?
Ru2 C3 1.944(3) . ?
Ru2 Ru3 2.7765(3) . ?
Ru2 Ru4 2.9162(3) . ?
Ru2 H112 1.66(3) . ?
Ru2 H124 1.62(4) . ?
Ru3 C8 1.898(3) . ?
Ru3 C7 1.909(3) . ?
Ru3 C6 1.914(3) . ?
Ru3 Ru4 2.7830(3) . ?
Ru3 H113 1.80(4) . ?
Ru4 C11 1.890(3) . ?
Ru4 C9 1.904(3) . ?
Ru4 C10 1.932(3) . ?
Ru4 H114 1.75(3) . ?
Ru4 H124 1.70(4) . ?
P1 C12 1.833(3) . ?
P1 C18 1.834(3) . ?
P1 C24 1.866(3) . ?
O1 C1 1.147(4) . ?
O3 C3 1.127(4) . ?
O4 C4 1.138(4) . ?
O5 C5 1.143(3) . ?
O6 C6 1.144(4) . ?
O7 C7 1.138(3) . ?
O8 C8 1.143(4) . ?
O9 C9 1.139(4) . ?
O11 C11 1.149(4) . ?
O10 C10 1.138(4) . ?
O2 C2 1.143(4) . ?
C12 C13 1.387(4) . ?
C12 C17 1.404(4) . ?
C13 C14 1.382(4) . ?
C13 H13 0.9500 . ?
C14 C15 1.391(4) . ?
C14 H14 0.9500 . ?
C15 C16 1.375(4) . ?
C15 H15 0.9500 . ?
C16 C17 1.383(4) . ?
C16 H16 0.9500 . ?
C17 H17 0.9500 . ?
C18 C19 1.391(4) . ?
C18 C23 1.395(4) . ?
C19 C20 1.391(4) . ?
C19 H19 0.9500 . ?
C20 C21 1.376(4) . ?
C20 H20 0.9500 . ?
C21 C22 1.388(4) . ?
C21 H21 0.9500 . ?
C22 C23 1.381(4) . ?
C22 H22 0.9500 . ?
C23 H23 0.9500 . ?
C24 C25 1.538(4) . ?
C24 C29 1.546(4) . ?
C24 H24 1.0000 . ?
C29 C28 1.547(4) . ?
C29 C30 1.553(4) . ?
C29 H29 1.0000 . ?
C28 C27 1.539(5) . ?
C28 H28A 0.9900 . ?
C28 H28B 0.9900 . ?
C27 C26 1.509(5) . ?
C27 H27A 0.9900 . ?
C27 H27B 0.9900 . ?
C26 C33 1.529(5) . ?
C26 C25 1.538(4) . ?
C26 H26 1.0000 . ?
C25 H25A 0.9900 . ?
C25 H25B 0.9900 . ?
C30 C32 1.521(5) . ?
C30 C31 1.530(4) . ?
C30 H30 1.0000 . ?
C31 H31A 0.9800 . ?
C31 H31B 0.9800 . ?
C31 H31C 0.9800 . ?
C32 H32A 0.9800 . ?
C32 H32B 0.9800 . ?
C32 H32C 0.9800 . ?
C33 H33A 0.9800 . ?
C33 H33B 0.9800 . ?
C33 H33C 0.9800 . ?
